data_1551397
loop_
_publ_author_name
'Shun Sakaida'
'Kazuya Otsubo'
'Osami Sakata'
'Chulho Song'
'Akihiko Fujiwara'
'Masaki Takata'
'Hiroshi Kitagawa'

_publ_section_title
;
 Crystalline coordination framework endowed with dynamic gate-opening
 behaviour by being downsized to a thin film
;
_journal_name_full 'Nature Chemistry'
_journal_page_first 377
_journal_page_last 383
_journal_paper_doi 10.1038/nchem.2469
_journal_volume 8
_journal_year 2016
_chemical_formula_moiety 'C14 H10 Fe N6 Pt'
_chemical_formula_sum 'C14 H10 Fe N6 Pt'
_chemical_formula_weight 513.21
_space_group_crystal_system orthorhombic
_space_group_IT_number 65
_space_group_name_Hall '-C 2 2'
_space_group_name_H-M_alt 'C m m m'
_atom_sites_solution_hydrogens geom
_atom_sites_solution_primary direct
_atom_sites_solution_secondary difmap
_cell_angle_alpha 90.0000
_cell_angle_beta 90.0000
_cell_angle_gamma 90.0000
_cell_formula_units_Z 2
_cell_length_a 7.5075(8)
_cell_length_b 15.2605(16)
_cell_length_c 7.4436(8)
_cell_measurement_reflns_used 4720
_cell_measurement_temperature 298(2)
_cell_measurement_theta_max 27.97
_cell_measurement_theta_min 2.67
_cell_volume 852.80(16)
_computing_cell_refinement 'APEX2 (Bruker, 2006)'
_computing_data_collection 'APEX2 (Bruker, 2006)'
_computing_data_reduction 'CrystalStructure 3.8.0'
_computing_publication_material 'CrystalStructure 3.8.0'
_computing_structure_refinement 'SHELXL-2014 (Sheldrick, 2014)'
_computing_structure_solution 'SIR2004 (Giacovazzo, 2005)'
_diffrn_ambient_temperature 298(2)
_diffrn_detector_area_resol_mean 8.333
_diffrn_measured_fraction_theta_full 1.000
_diffrn_measured_fraction_theta_max 0.997
_diffrn_measurement_device_type 'Bruker SMART APEXII CCD detector'
_diffrn_measurement_method 'phi and omega scans'
_diffrn_radiation_monochromator graphite
_diffrn_radiation_type MoK\a
_diffrn_radiation_wavelength 0.71073
_diffrn_reflns_av_R_equivalents 0.0176
_diffrn_reflns_av_unetI/netI 0.0091
_diffrn_reflns_Laue_measured_fraction_full 1.000
_diffrn_reflns_Laue_measured_fraction_max 0.997
_diffrn_reflns_limit_h_max 9
_diffrn_reflns_limit_h_min -9
_diffrn_reflns_limit_k_max 19
_diffrn_reflns_limit_k_min -19
_diffrn_reflns_limit_l_max 9
_diffrn_reflns_limit_l_min -9
_diffrn_reflns_number 4737
_diffrn_reflns_point_group_measured_fraction_full 1.000
_diffrn_reflns_point_group_measured_fraction_max 0.997
_diffrn_reflns_theta_full 25.240
_diffrn_reflns_theta_max 27.534
_diffrn_reflns_theta_min 2.669
_diffrn_source 'rotating anode with a mirror focusing unit'
_exptl_absorpt_coefficient_mu 9.047
_exptl_absorpt_correction_T_max 0.660
_exptl_absorpt_correction_T_min 0.573
_exptl_absorpt_correction_type multi-scan
_exptl_absorpt_process_details '(SADABS; Sheldrick, 1996)'
_exptl_crystal_colour colorless
_exptl_crystal_density_diffrn 1.999
_exptl_crystal_density_method 'not measured'
_exptl_crystal_description block
_exptl_crystal_F_000 480.00
_exptl_crystal_size_max 0.200
_exptl_crystal_size_mid 0.200
_exptl_crystal_size_min 0.050
_refine_diff_density_max 0.243
_refine_diff_density_min -0.455
_refine_diff_density_rms 0.067
_refine_ls_extinction_coef 0.00072(15)
_refine_ls_extinction_expression Fc^*^=kFc[1+0.001xFc^2^\l^3^/sin(2\q)]^-1/4^
_refine_ls_extinction_method SHELXL
_refine_ls_goodness_of_fit_ref 1.014
_refine_ls_hydrogen_treatment constr
_refine_ls_matrix_type full
_refine_ls_number_parameters 41
_refine_ls_number_reflns 587
_refine_ls_number_restraints 0
_refine_ls_restrained_S_all 1.014
_refine_ls_R_factor_all 0.0072
_refine_ls_R_factor_gt 0.0072
_refine_ls_shift/su_max 0.000
_refine_ls_shift/su_mean 0.000
_refine_ls_structure_factor_coef Fsqd
_refine_ls_weighting_details 'w=1/[\s^2^(Fo^2^)+(0.0109P)^2^+0.4171P] where P=(Fo^2^+2Fc^2^)/3'
_refine_ls_weighting_scheme calc
_refine_ls_wR_factor_gt 0.0173
_refine_ls_wR_factor_ref 0.0173
_reflns_Friedel_coverage 0.000
_reflns_Friedel_fraction_full .
_reflns_Friedel_fraction_max .
_reflns_number_gt 587
_reflns_number_total 587
_reflns_threshold_expression 'I > 2\s(I)'
_cod_data_source_file nchem.2469-s2.cif
_cod_data_source_block Fe(py)2[Pt(CN)4]
_cod_database_code 1551397
_shelx_estimated_absorpt_t_min 0.265
_shelx_estimated_absorpt_t_max 0.660
_shelxl_version_number 2014-3

loop_
_space_group_symop_operation_xyz
'x, y, z'
'-x, y, z'
'x, -y, z'
'-x, -y, z'
'x+1/2, y+1/2, z'
'-x+1/2, y+1/2, z'
'x+1/2, -y+1/2, z'
'-x+1/2, -y+1/2, z'
'-x, -y, -z'
'x, -y, -z'
'-x, y, -z'
'x, y, -z'
'-x+1/2, -y+1/2, -z'
'x+1/2, -y+1/2, -z'
'-x+1/2, y+1/2, -z'
'x+1/2, y+1/2, -z'

loop_
_atom_site_label
_atom_site_type_symbol
_atom_site_fract_x
_atom_site_fract_y
_atom_site_fract_z
_atom_site_U_iso_or_equiv
_atom_site_adp_type
_atom_site_occupancy
_atom_site_site_symmetry_order
_atom_site_calc_flag
_atom_site_refinement_flags_posn
_atom_site_refinement_flags_adp
_atom_site_refinement_flags_occupancy
_atom_site_disorder_assembly
_atom_site_disorder_group
Pt1 Pt 1.0000 1.0000 1.0000 0.01896(5) Uani 1 8 d S T P . .
Fe1 Fe 0.5000 1.0000 0.5000 0.02085(9) Uani 1 8 d S T P . .
N1 N 0.7027(2) 1.0000 0.7048(2) 0.0323(3) Uani 1 2 d S T P . .
N2 N 0.5000 0.85522(14) 0.5000 0.0353(4) Uani 1 4 d S T P . .
C1 C 0.8116(2) 1.0000 0.8123(2) 0.0253(3) Uani 1 2 d S T P . .
C2 C 0.5000 0.81008(14) 0.3477(3) 0.0534(5) Uani 1 2 d S T P . .
H1 H 0.5000 0.8406 0.2396 0.064 Uiso 1 2 calc R U P . .
C3 C 0.5000 0.71877(16) 0.3433(5) 0.0700(8) Uani 1 2 d S T P . .
H2 H 0.5000 0.6893 0.2339 0.084 Uiso 1 2 calc R U P . .
C4 C 0.5000 0.6731(2) 0.5000 0.0671(11) Uani 1 4 d S T P . .
H3 H 0.5000 0.6122 0.5000 0.081 Uiso 1 4 calc R U P . .

loop_
_atom_site_aniso_label
_atom_site_aniso_U_11
_atom_site_aniso_U_22
_atom_site_aniso_U_33
_atom_site_aniso_U_23
_atom_site_aniso_U_13
_atom_site_aniso_U_12
Pt1 0.01216(6) 0.03161(7) 0.01310(6) 0.000 0.000 0.000
Fe1 0.01248(18) 0.0360(2) 0.01406(18) 0.000 0.000 0.000
N1 0.0225(7) 0.0511(8) 0.0233(6) 0.000 -0.0058(6) 0.000
N2 0.0268(10) 0.0379(10) 0.0412(12) 0.000 0.000 0.000
C1 0.0184(7) 0.0384(7) 0.0191(7) 0.000 0.0018(6) 0.000
C2 0.0629(14) 0.0467(11) 0.0505(13) -0.0082(10) 0.000 0.000
C3 0.0820(19) 0.0480(12) 0.0801(19) -0.0220(13) 0.000 0.000
C4 0.059(2) 0.0385(15) 0.104(3) 0.000 0.000 0.000

loop_
_atom_type_symbol
_atom_type_description
_atom_type_scat_dispersion_real
_atom_type_scat_dispersion_imag
_atom_type_scat_source
C C 0.0033 0.0016
;
International Tables for Crystallography
(Vol. C, Tables 4.2.6.8 and 6.1.1.4)
;
H H 0.0000 0.0000
;
International Tables for Crystallography
(Vol. C, Table 6.1.1.4)
;
N N 0.0061 0.0033
;
International Tables for Crystallography
(Vol. C, Tables 4.2.6.8 and 6.1.1.4)
;
Fe Fe 0.3463 0.8444
;
International Tables for Crystallography
(Vol. C, Tables 4.2.6.8 and 6.1.1.4)
;
Pt Pt -1.7033 8.3905
;
International Tables for Crystallography
(Vol. C, Tables 4.2.6.8 and 6.1.1.4)
;

loop_
_geom_angle_atom_site_label_1
_geom_angle_atom_site_label_2
_geom_angle_atom_site_label_3
_geom_angle
_geom_angle_site_symmetry_1
_geom_angle_site_symmetry_3
C1 Pt1 C1 90.70(9) 9_777 10_577
C1 Pt1 C1 89.30(9) 9_777 2_755
C1 Pt1 C1 180.0 10_577 2_755
C1 Pt1 C1 180.00(9) 9_777 .
C1 Pt1 C1 89.30(9) 10_577 .
C1 Pt1 C1 90.70(9) 2_755 .
N1 Fe1 N1 180.0 . 9_676
N1 Fe1 N1 90.08(8) . 10_576
N1 Fe1 N1 89.92(8) 9_676 10_576
N1 Fe1 N1 89.92(8) . 2_655
N1 Fe1 N1 90.08(8) 9_676 2_655
N1 Fe1 N1 180.0 10_576 2_655
N1 Fe1 N2 90.0 . .
N1 Fe1 N2 90.0 9_676 .
N1 Fe1 N2 90.0 10_576 .
N1 Fe1 N2 90.0 2_655 .
N1 Fe1 N2 90.0 . 9_676
N1 Fe1 N2 90.0 9_676 9_676
N1 Fe1 N2 90.0 10_576 9_676
N1 Fe1 N2 90.0 2_655 9_676
N2 Fe1 N2 180.0 . 9_676
C1 N1 Fe1 179.37(16) . .
C2 N2 C2 117.4(3) 11_656 .
C2 N2 Fe1 121.29(13) 11_656 .
C2 N2 Fe1 121.29(13) . .
N1 C1 Pt1 179.75(16) . .
N2 C2 C3 122.7(3) . .
N2 C2 H1 118.7 . .
C3 C2 H1 118.7 . .
C4 C3 C2 119.5(3) . .
C4 C3 H2 120.3 . .
C2 C3 H2 120.3 . .
C3 C4 C3 118.3(3) 11_656 .
C3 C4 H3 120.8 11_656 .
C3 C4 H3 120.8 . .

loop_
_geom_bond_atom_site_label_1
_geom_bond_atom_site_label_2
_geom_bond_distance
_geom_bond_site_symmetry_2
Pt1 C1 1.9878(17) 9_777
Pt1 C1 1.9878(17) 10_577
Pt1 C1 1.9878(17) 2_755
Pt1 C1 1.9878(17) .
Fe1 N1 2.1540(15) .
Fe1 N1 2.1540(15) 9_676
Fe1 N1 2.1540(15) 10_576
Fe1 N1 2.1540(15) 2_655
Fe1 N2 2.209(2) .
Fe1 N2 2.210(2) 9_676
N1 C1 1.144(3) .
N2 C2 1.326(3) 11_656
N2 C2 1.326(3) .
C2 C3 1.394(3) .
C2 H1 0.9300 .
C3 C4 1.359(4) .
C3 H2 0.9300 .
C4 C3 1.359(4) 11_656
C4 H3 0.9300 .

loop_
_geom_torsion_atom_site_label_1
_geom_torsion_atom_site_label_2
_geom_torsion_atom_site_label_3
_geom_torsion_atom_site_label_4
_geom_torsion
_geom_torsion_site_symmetry_1
_geom_torsion_site_symmetry_2
_geom_torsion_site_symmetry_3
_geom_torsion_site_symmetry_4
C2 N2 C2 C3 0.000(2) 11_656 . . .
Fe1 N2 C2 C3 180.000(1) . . . .
N2 C2 C3 C4 0.000(2) . . . .
C2 C3 C4 C3 0.000(1) . . . 11_656
